data_7045337
loop_
_publ_author_name
'Congrave, Daniel G.'
'Hsu, Yu-Ting'
'Batsanov, Andrei S.'
'Beeby, Andrew'
'Bryce, Martin R.'

_publ_section_title
;
 Sky-blue emitting bridged diiridium complexes: beneficial effects of
 intramolecular \p--\p stacking
;
_journal_name_full 'Dalton Transactions'
_journal_paper_doi 10.1039/C7DT04201A
_journal_year 2018
_chemical_formula_moiety 'C118 H104 F18 Ir2 N6 O6, 2.25(C Cl2 D2)'
_chemical_formula_sum 'C120.25 H104 Cl4.5 D4.5 F18 Ir2 N6 O6'
_chemical_formula_weight 2624.08
_space_group_crystal_system triclinic
_space_group_IT_number 2
_space_group_name_Hall '-P 1'
_space_group_name_H-M_alt 'P -1'
_symmetry_space_group_name_Hall '-P 1'
_symmetry_space_group_name_H-M 'P -1'
_atom_sites_solution_hydrogens geom
_audit_creation_date 2017-06-06
_audit_creation_method
;
Olex2 1.2-beta
(compiled 2017.03.28 svn.r3405 for OlexSys, GUI svn.r5337)
;
_audit_update_record
;
2017-09-22 deposited with the CCDC.
2017-12-14 downloaded from the CCDC.
;
_cell_angle_alpha 82.3655(16)
_cell_angle_beta 83.9971(17)
_cell_angle_gamma 89.7030(17)
_cell_formula_units_Z 2
_cell_length_a 16.5810(8)
_cell_length_b 17.1571(9)
_cell_length_c 19.9803(10)
_cell_measurement_reflns_used 9728
_cell_measurement_temperature 120
_cell_measurement_theta_max 29.92
_cell_measurement_theta_min 2.25
_cell_volume 5602.5(5)
_computing_cell_refinement 'SAINT v8.37A (Bruker, 2016)'
_computing_data_collection 'APEX3 v.2016.1-0 (Bruker, 2016)'
_computing_data_reduction 'SAINT v8.37A (Bruker, 2016)'
_computing_molecular_graphics 'Olex2 (Dolomanov et al., 2009)'
_computing_publication_material 'Olex2 (Dolomanov et al., 2009)'
_computing_structure_refinement 'ShelXL 2014/7 multi-CPU (Sheldrick, 2015)'
_computing_structure_solution 'ShelXS 2013/1 (Sheldrick, 2008)'
_diffrn_ambient_temperature 120
_diffrn_detector_area_resol_mean 10.4
_diffrn_detector_type 'Bruker PHOTON 100 CMOS'
_diffrn_measured_fraction_theta_full 0.999
_diffrn_measured_fraction_theta_max 0.999
_diffrn_measurement_device '3-circle area detector diffractometer'
_diffrn_measurement_device_type 'Bruker D8 Venture'
_diffrn_measurement_method \w-scan
_diffrn_radiation_monochromator 'focusing mirrors'
_diffrn_radiation_probe x-ray
_diffrn_radiation_type MoK\a
_diffrn_radiation_wavelength 0.71073
_diffrn_reflns_av_R_equivalents 0.0463
_diffrn_reflns_av_unetI/netI 0.0505
_diffrn_reflns_Laue_measured_fraction_full 0.999
_diffrn_reflns_Laue_measured_fraction_max 0.999
_diffrn_reflns_limit_h_max 21
_diffrn_reflns_limit_h_min -21
_diffrn_reflns_limit_k_max 22
_diffrn_reflns_limit_k_min -22
_diffrn_reflns_limit_l_max 25
_diffrn_reflns_limit_l_min -25
_diffrn_reflns_number 98934
_diffrn_reflns_point_group_measured_fraction_full 0.999
_diffrn_reflns_point_group_measured_fraction_max 0.999
_diffrn_reflns_theta_full 27.500
_diffrn_reflns_theta_max 27.500
_diffrn_reflns_theta_min 2.068
_diffrn_source 'microfocus sealed X-ray tube'
_diffrn_source_type 'Incoatec I\mS microsource'
_diffrn_standards_number 0
_exptl_absorpt_coefficient_mu 2.568
_exptl_absorpt_correction_T_max 0.9117
_exptl_absorpt_correction_T_min 0.7575
_exptl_absorpt_correction_type integration
_exptl_absorpt_process_details
'SADABS-2014/5 (Bruker,2014/5) was used for absorption correction. wR2(int) was 0.0759 before and 0.0538 after correction. The Ratio of minimum to maximum transmission is 0.8309. The \l/2 correction factor is Not present.'
_exptl_crystal_colour yellow
_exptl_crystal_colour_primary yellow
_exptl_crystal_density_diffrn 1.556
_exptl_crystal_description prism
_exptl_crystal_F_000 2625
_exptl_crystal_preparation Luminescent
_exptl_crystal_size_max 0.168
_exptl_crystal_size_mid 0.092
_exptl_crystal_size_min 0.046
_refine_diff_density_max 1.967
_refine_diff_density_min -1.130
_refine_diff_density_rms 0.118
_refine_ls_extinction_method none
_refine_ls_goodness_of_fit_ref 1.045
_refine_ls_hydrogen_treatment constr
_refine_ls_matrix_type full
_refine_ls_number_parameters 1462
_refine_ls_number_reflns 25715
_refine_ls_number_restraints 1
_refine_ls_restrained_S_all 1.045
_refine_ls_R_factor_all 0.0616
_refine_ls_R_factor_gt 0.0363
_refine_ls_shift/su_max 0.002
_refine_ls_shift/su_mean 0.000
_refine_ls_structure_factor_coef Fsqd
_refine_ls_weighting_details 'w=1/[\s^2^(Fo^2^)+(0.0240P)^2^+17.4410P] where P=(Fo^2^+2Fc^2^)/3'
_refine_ls_weighting_scheme calc
_refine_ls_wR_factor_gt 0.0737
_refine_ls_wR_factor_ref 0.0831
_reflns_Friedel_coverage 0.000
_reflns_number_gt 19552
_reflns_number_total 25715
_reflns_threshold_expression 'I > 2\s(I)'
_cod_data_source_file c7dt04201a2.cif
_cod_data_source_block 13_17srv087
_cod_depositor_comments
;
The following automatic conversions were performed:

'_diffrn_radiation_probe' value 'X-ray' changed to 'x-ray' according
to
/home/data/users/saulius/crontab/automatic-downloads/rss-feeds/RSC/lib/dictionaries/cif_core.dic
dictionary named 'cif_core.dic' version 2.4.2 from 2011-04-26.

Automatic conversion script
Id: cif_fix_values 4973 2017-02-22 13:04:09Z antanas 
;
_cod_database_code 7045337
_shelx_shelxl_version_number 2014/7
_shelx_space_group_comment
;
The symmetry employed for this shelxl refinement is uniquely defined
by the following loop, which should always be used as a source of
symmetry information in preference to the above space-group names.
They are only intended as comments.
;
_shelx_estimated_absorpt_t_max 0.891
_shelx_estimated_absorpt_t_min 0.672
_olex2_refinement_description
;
1. Fixed Uiso
 At 1.2 times of:
  All C(H) groups, All C(H,H) groups
 At 1.5 times of:
  All C(H,H,H) groups
2. Restrained distances
 Cl8-C4S \\sim Cl7-C4S
 with sigma of 0.02
3. Others
 Fixed Sof: Cl3(0.6) Cl4(0.6) C2S(0.6) D2SA(0.6) D2SB(0.6) Cl5(0.4) Cl6(0.4)
 C3S(0.4) D3SA(0.4) D3SB(0.4) Cl7(0.25) Cl8(0.25) C4S(0.25) D4SA(0.25)
 D4SB(0.25)
4.a Ternary CH refined with riding coordinates:
 C68(H68), C83(H83), C98(H98), C113(H113)
4.b Secondary CH2 refined with riding coordinates:
 C67(H67A,H67B), C69(H69A,H69B), C70(H70A,H70B), C71(H71A,H71B), C72(H72A,
 H72B), C73(H73A,H73B), C82(H82A,H82B), C84(H84A,H84B), C85(H85A,H85B),
 C86(H86A,H86B), C87(H87A,H87B), C88(H88A,H88B), C97(H97A,H97B), C99(H99A,H99B),
  C100(H10A,H10B), C101(H10C,H10D), C102(H10E,H10F), C103(H10G,H10H), C112(H11G,
 H11H), C114(H11I,H11J), C115(H11K,H11L), C116(H11M,H11N), C117(H11O,H11P),
 C118(H11Q,H11R), C1S(D1SA,D1SB), C2S(D2SA,D2SB), C3S(D3SA,D3SB), C4S(D4SA,D4SB)
4.c Aromatic/amide H refined with riding coordinates:
 C4(H4), C6(H6), C10(H10), C12(H12), C13(H13), C15(H15), C17(H17), C21(H21),
 C23(H23), C24(H24), C26(H26), C28(H28), C32(H32), C34(H34), C35(H35), C37(H37),
  C39(H39), C43(H43), C45(H45), C46(H46), C61(H61), C63(H63), C76(H76),
 C78(H78), C91(H91), C93(H93), C106(H106), C108(H108)
4.d Idealised Me refined as rotating group:
 C65(H65A,H65B,H65C), C66(H66A,H66B,H66C), C80(H80A,H80B,H80C), C81(H81A,H81B,
 H81C), C95(H95A,H95B,H95C), C96(H96A,H96B,H96C), C110(H11A,H11B,H11C),
 C111(H11D,H11E,H11F)
;
_olex2_submission_special_instructions 'No special instructions were received'

loop_
_space_group_symop_operation_xyz
'x, y, z'
'-x, -y, -z'

loop_
_atom_site_label
_atom_site_type_symbol
_atom_site_fract_x
_atom_site_fract_y
_atom_site_fract_z
_atom_site_U_iso_or_equiv
_atom_site_adp_type
_atom_site_occupancy
_atom_site_site_symmetry_order
_atom_site_calc_flag
_atom_site_refinement_flags_posn
_atom_site_refinement_flags_occupancy
_atom_site_disorder_assembly
_atom_site_disorder_group
Ir1 Ir 0.46845(2) 0.13978(2) 0.27668(2) 0.01312(4) Uani 1 1 d . . . .
Ir2 Ir 0.69329(2) 0.34397(2) 0.21583(2) 0.01669(4) Uani 1 1 d . . . .
F1 F 0.22754(15) 0.10522(17) 0.11943(14) 0.0367(7) Uani 1 1 d . . . .
F2 F 0.43345(15) -0.08093(14) 0.12531(13) 0.0284(6) Uani 1 1 d . . . .
F3 F 0.36260(16) -0.13154(14) 0.42753(13) 0.0312(6) Uani 1 1 d . . . .
F4 F 0.20149(16) 0.09021(15) 0.44316(15) 0.0402(7) Uani 1 1 d . . . .
F5 F 0.96136(17) 0.41322(19) 0.04030(16) 0.0483(8) Uani 1 1 d . . . .
F6 F 0.74424(17) 0.58620(17) 0.02630(14) 0.0395(7) Uani 1 1 d . . . .
F7 F 0.74694(18) 0.57334(15) 0.36622(14) 0.0392(7) Uani 1 1 d . . . .
F8 F 0.88965(16) 0.33967(16) 0.40530(13) 0.0340(6) Uani 1 1 d . . . .
F9 F 0.44104(15) 0.30834(16) 0.11006(13) 0.0319(6) Uani 1 1 d . . . .
F10 F 0.36719(16) 0.24525(18) 0.01517(13) 0.0376(7) Uani 1 1 d . . . .
F11 F 0.42809(16) 0.11565(16) -0.03332(13) 0.0335(6) Uani 1 1 d . . . .
F12 F 0.56641(17) 0.04836(15) 0.01241(13) 0.0342(6) Uani 1 1 d . . . .
F13 F 0.64167(14) 0.11421(14) 0.10378(12) 0.0236(5) Uani 1 1 d . . . .
F14 F 0.70344(15) 0.15119(14) 0.40000(13) 0.0287(6) Uani 1 1 d . . . .
F15 F 0.78029(17) 0.20651(17) 0.49695(14) 0.0400(7) Uani 1 1 d . . . .
F16 F 0.7378(2) 0.34752(18) 0.53669(14) 0.0529(9) Uani 1 1 d . . . .
F17 F 0.6208(2) 0.43389(17) 0.47828(15) 0.0492(8) Uani 1 1 d . . . .
F18 F 0.54591(16) 0.38031(14) 0.37925(13) 0.0305(6) Uani 1 1 d . . . .
O1 O 0.53349(17) 0.17550(16) 0.35419(13) 0.0181(6) Uani 1 1 d . . . .
O2 O 0.64749(16) 0.28703(16) 0.13956(13) 0.0184(6) Uani 1 1 d . . . .
O3 O 0.8588(2) -0.30827(18) 0.14249(16) 0.0322(8) Uani 1 1 d . . . .
O4 O 0.01959(17) 0.53586(17) 0.41290(16) 0.0264(7) Uani 1 1 d . . . .
O5 O 0.30046(19) 0.77930(18) 0.03516(16) 0.0307(7) Uani 1 1 d . . . .
O6 O 1.1343(2) -0.0708(2) 0.33820(17) 0.0393(9) Uani 1 1 d . . . .
N1 N 0.5539(2) 0.22872(18) 0.22505(16) 0.0157(7) Uani 1 1 d . . . .
N2 N 0.59867(19) 0.26502(19) 0.27052(16) 0.0155(7) Uani 1 1 d . . . .
N3 N 0.54791(19) 0.05446(18) 0.25188(16) 0.0155(7) Uani 1 1 d . . . .
N4 N 0.38054(19) 0.21702(18) 0.30168(16) 0.0157(7) Uani 1 1 d . . . .
N5 N 0.6178(2) 0.43316(19) 0.18806(17) 0.0187(7) Uani 1 1 d . . . .
N6 N 0.7752(2) 0.2613(2) 0.24494(17) 0.0196(7) Uani 1 1 d . . . .
C1 C 0.5843(2) 0.2453(2) 0.1620(2) 0.0153(8) Uani 1 1 d . . . .
C2 C 0.5818(2) 0.2332(2) 0.33313(19) 0.0142(8) Uani 1 1 d . . . .
C3 C 0.4097(2) 0.0968(2) 0.20734(19) 0.0158(8) Uani 1 1 d . . . .
C4 C 0.3354(3) 0.1223(2) 0.1844(2) 0.0221(9) Uani 1 1 d . . . .
H4 H 0.3104 0.1684 0.1981 0.026 Uiso 1 1 calc R . . .
C5 C 0.2995(3) 0.0797(3) 0.1420(2) 0.0243(9) Uani 1 1 d . . . .
C6 C 0.3303(3) 0.0118(3) 0.1207(2) 0.0235(9) Uani 1 1 d . . . .
H6 H 0.3035 -0.0166 0.0917 0.028 Uiso 1 1 calc R . . .
C7 C 0.4025(2) -0.0124(2) 0.1440(2) 0.0193(9) Uani 1 1 d . . . .
C8 C 0.4443(2) 0.0279(2) 0.18531(19) 0.0161(8) Uani 1 1 d . . . .
C9 C 0.5231(2) 0.0059(2) 0.20860(19) 0.0164(8) Uani 1 1 d . . . .
C10 C 0.5732(2) -0.0547(2) 0.1903(2) 0.0198(9) Uani 1 1 d . . . .
H10 H 0.5559 -0.0880 0.1601 0.024 Uiso 1 1 calc R . . .
C11 C 0.6474(2) -0.0675(2) 0.2151(2) 0.0204(9) Uani 1 1 d . . . .
C12 C 0.6707(2) -0.0171(2) 0.2588(2) 0.0214(9) Uani 1 1 d . . . .
H12 H 0.7215 -0.0238 0.2768 0.026 Uiso 1 1 calc R . . .
C13 C 0.6201(2) 0.0424(2) 0.2759(2) 0.0189(9) Uani 1 1 d . . . .
H13 H 0.6368 0.0762 0.3059 0.023 Uiso 1 1 calc R . . .
C14 C 0.3949(2) 0.0677(2) 0.34203(19) 0.0163(8) Uani 1 1 d . . . .
C15 C 0.4065(2) -0.0126(2) 0.3621(2) 0.0185(8) Uani 1 1 d . . . .
H15 H 0.4531 -0.0384 0.3441 0.022 Uiso 1 1 calc R . . .
C16 C 0.3496(3) -0.0534(2) 0.4081(2) 0.0226(9) Uani 1 1 d . . . .
C17 C 0.2802(3) -0.0212(2) 0.4357(2) 0.0263(10) Uani 1 1 d . . . .
H17 H 0.2416 -0.0516 0.4668 0.032 Uiso 1 1 calc R . . .
C18 C 0.2695(3) 0.0576(3) 0.4158(2) 0.0256(10) Uani 1 1 d . . . .
C19 C 0.3249(2) 0.1037(2) 0.3704(2) 0.0174(8) Uani 1 1 d . . . .
C20 C 0.3186(2) 0.1884(2) 0.3482(2) 0.0180(8) Uani 1 1 d . . . .
C21 C 0.2585(3) 0.2389(2) 0.3704(2) 0.0223(9) Uani 1 1 d . . . .
H21 H 0.2158 0.2188 0.4035 0.027 Uiso 1 1 calc R . . .
C22 C 0.2601(2) 0.3180(2) 0.3449(2) 0.0207(9) Uani 1 1 d . . . .
C23 C 0.3222(3) 0.3448(2) 0.2949(2) 0.0252(10) Uani 1 1 d . . . .
H23 H 0.3243 0.3983 0.2748 0.030 Uiso 1 1 calc R . . .
C24 C 0.3807(3) 0.2929(2) 0.2750(2) 0.0201(9) Uani 1 1 d . . . .
H24 H 0.4229 0.3116 0.2409 0.024 Uiso 1 1 calc R . . .
C25 C 0.7674(3) 0.4075(2) 0.1440(2) 0.0211(9) Uani 1 1 d . . . .
C26 C 0.8463(3) 0.3876(3) 0.1197(2) 0.0281(10) Uani 1 1 d . . . .
H26 H 0.8721 0.3430 0.1412 0.034 Uiso 1 1 calc R . . .
C27 C 0.8858(3) 0.4335(3) 0.0643(2) 0.0317(11) Uani 1 1 d . . . .
C28 C 0.8532(3) 0.5008(3) 0.0323(2) 0.0349(12) Uani 1 1 d . . . .
H28 H 0.8825 0.5324 -0.0049 0.042 Uiso 1 1 calc R . . .
C29 C 0.7765(3) 0.5197(3) 0.0568(2) 0.0291(10) Uani 1 1 d . . . .
C30 C 0.7313(3) 0.4745(3) 0.1110(2) 0.0225(9) Uani 1 1 d . . . .
C31 C 0.6466(3) 0.4885(2) 0.1358(2) 0.0202(9) Uani 1 1 d . . . .
C32 C 0.5960(3) 0.5470(2) 0.1108(2) 0.0237(9) Uani 1 1 d . . . .
H32 H 0.6162 0.5852 0.0741 0.028 Uiso 1 1 calc R . . .
C33 C 0.5158(3) 0.5509(2) 0.1387(2) 0.0221(9) Uani 1 1 d . . . .
C34 C 0.4897(3) 0.4963(2) 0.1938(2) 0.0237(9) Uani 1 1 d . . . .
H34 H 0.4360 0.4986 0.2154 0.028 Uiso 1 1 calc R . . .
C35 C 0.5414(3) 0.4388(2) 0.2173(2) 0.0211(9) Uani 1 1 d . . . .
H35 H 0.5227 0.4017 0.2554 0.025 Uiso 1 1 calc R . . .
C36 C 0.7413(3) 0.3961(2) 0.28530(19) 0.0185(9) Uani 1 1 d . . . .
C37 C 0.7237(3) 0.4719(2) 0.3027(2) 0.0235(9) Uani 1 1 d . . . .
H37 H 0.6842 0.5033 0.2810 0.028 Uiso 1 1 calc R . . .
C38 C 0.7638(3) 0.4999(2) 0.3509(2) 0.0264(10) Uani 1 1 d . . . .
C39 C 0.8210(3) 0.4575(3) 0.3859(2) 0.0298(11) Uani 1 1 d . . . .
H39 H 0.8474 0.4783 0.4198 0.036 Uiso 1 1 calc R . . .
C40 C 0.8374(3) 0.3842(3) 0.3690(2) 0.0267(10) Uani 1 1 d . . . .
C41 C 0.8020(3) 0.3524(2) 0.3182(2) 0.0222(9) Uani 1 1 d . . . .
C42 C 0.8212(3) 0.2762(2) 0.2949(2) 0.0230(9) Uani 1 1 d . . . .
C43 C 0.8796(3) 0.2227(3) 0.3159(2) 0.0256(10) Uani 1 1 d . . . .
H43 H 0.9104 0.2328 0.3514 0.031 Uiso 1 1 calc R . . .
C44 C 0.8934(3) 0.1550(3) 0.2862(2) 0.0272(10) Uani 1 1 d . . . .
C45 C 0.8443(3) 0.1409(3) 0.2363(2) 0.0296(10) Uani 1 1 d . . . .
H45 H 0.8510 0.0942 0.2156 0.036 Uiso 1 1 calc R . . .
C46 C 0.7868(3) 0.1940(2) 0.2171(2) 0.0243(9) Uani 1 1 d . . . .
H46 H 0.7539 0.1834 0.1832 0.029 Uiso 1 1 calc R . . .
C47 C 0.5421(2) 0.2118(2) 0.10993(19) 0.0160(8) Uani 1 1 d . . . .
C48 C 0.4729(2) 0.2447(2) 0.0856(2) 0.0203(9) Uani 1 1 d . . . .
C49 C 0.4342(2) 0.2123(3) 0.0379(2) 0.0234(9) Uani 1 1 d . . . .
C50 C 0.4657(3) 0.1463(3) 0.0133(2) 0.0230(9) Uani 1 1 d . . . .
C51 C 0.5355(3) 0.1129(2) 0.0356(2) 0.0201(9) Uani 1 1 d . . . .
C52 C 0.5736(2) 0.1470(2) 0.08258(19) 0.0168(8) Uani 1 1 d . . . .
C53 C 0.6239(2) 0.2653(2) 0.3864(2) 0.0188(9) Uani 1 1 d . . . .
C54 C 0.6821(3) 0.2214(2) 0.4189(2) 0.0225(9) Uani 1 1 d . . . .
C55 C 0.7213(3) 0.2484(3) 0.4690(2) 0.0301(11) Uani 1 1 d . . . .
C56 C 0.6995(3) 0.3201(3) 0.4888(2) 0.0331(12) Uani 1 1 d . . . .
C57 C 0.6411(3) 0.3638(3) 0.4587(2) 0.0321(11) Uani 1 1 d . . . .
C58 C 0.6032(3) 0.3370(3) 0.4081(2) 0.0240(10) Uani 1 1 d . . . .
C59 C 0.6999(2) -0.1338(2) 0.1957(2) 0.0207(9) Uani 1 1 d . . . .
C60 C 0.7005(3) -0.2042(3) 0.2392(2) 0.0243(9) Uani 1 1 d . . . .
C61 C 0.7519(3) -0.2647(3) 0.2215(2) 0.0264(10) Uani 1 1 d . . . .
H61 H 0.7517 -0.3131 0.2508 0.032 Uiso 1 1 calc R . . .
C62 C 0.8027(3) -0.2548(3) 0.1619(2) 0.0255(10) Uani 1 1 d . . . .
C63 C 0.7993(3) -0.1863(3) 0.1173(2) 0.0262(10) Uani 1 1 d . . . .
H63 H 0.8320 -0.1811 0.0750 0.031 Uiso 1 1 calc R . . .
C64 C 0.7491(3) -0.1253(3) 0.1333(2) 0.0246(9) Uani 1 1 d . . . .
C65 C 0.6468(3) -0.2163(3) 0.3056(2) 0.0365(12) Uani 1 1 d . . . .
H65A H 0.6629 -0.1794 0.3354 0.055 Uiso 1 1 calc GR . . .
H65B H 0.6524 -0.2703 0.3276 0.055 Uiso 1 1 calc GR . . .
H65C H 0.5902 -0.2070 0.2970 0.055 Uiso 1 1 calc GR . . .
C66 C 0.7490(3) -0.0501(3) 0.0840(2) 0.0365(12) Uani 1 1 d . . . .
H66A H 0.6940 -0.0400 0.0714 0.055 Uiso 1 1 calc GR . . .
H66B H 0.7857 -0.0557 0.0432 0.055 Uiso 1 1 calc GR . . .
H66C H 0.7673 -0.0062 0.1055 0.055 Uiso 1 1 calc GR . . .
C67 C 0.8736(3) -0.3749(3) 0.1909(2) 0.0290(10) Uani 1 1 d . . . .
H67A H 0.8294 -0.4142 0.1941 0.035 Uiso 1 1 calc R . . .
H67B H 0.8757 -0.3584 0.2363 0.035 Uiso 1 1 calc R . . .
C68 C 0.9541(3) -0.4104(2) 0.1674(2) 0.0244(9) Uani 1 1 d . . . .
H68 H 0.9521 -0.4207 0.1194 0.029 Uiso 1 1 calc R . . .
C69 C 1.0251(3) -0.3558(3) 0.1686(2) 0.0311(11) Uani 1 1 d . . . .
H69A H 1.0264 -0.3426 0.2153 0.037 Uiso 1 1 calc R . . .
H69B H 1.0179 -0.3064 0.1382 0.037 Uiso 1 1 calc R . . .
C70 C 1.1055(3) -0.3932(3) 0.1461(3) 0.0372(12) Uani 1 1 d . . . .
H70A H 1.1072 -0.3998 0.0975 0.045 Uiso 1 1 calc R . . .
H70B H 1.1507 -0.3577 0.1511 0.045 Uiso 1 1 calc R . . .
C71 C 1.1165(3) -0.4728(3) 0.1877(3) 0.0396(12) Uani 1 1 d . . . .
H71A H 1.1667 -0.4974 0.1692 0.048 Uiso 1 1 calc R . . .
H71B H 1.1224 -0.4654 0.2352 0.048 Uiso 1 1 calc R . . .
C72 C 1.0451(3) -0.5266(3) 0.1862(3) 0.0392(12) Uani 1 1 d . . . .
H72A H 1.0525 -0.5768 0.2155 0.047 Uiso 1 1 calc R . . .
H72B H 1.0426 -0.5383 0.1392 0.047 Uiso 1 1 calc R . . .
C73 C 0.9656(3) -0.4889(3) 0.2108(3) 0.0317(11) Uani 1 1 d . . . .
H73A H 0.9197 -0.5246 0.2081 0.038 Uiso 1 1 calc R . . .
H73B H 0.9664 -0.4805 0.2588 0.038 Uiso 1 1 calc R . . .
C74 C 0.1967(2) 0.3738(2) 0.3676(2) 0.0206(9) Uani 1 1 d . . . .
C75 C 0.2175(3) 0.4363(3) 0.4007(2) 0.0272(10) Uani 1 1 d . . . .
C76 C 0.1587(3) 0.4914(3) 0.4172(2) 0.0254(10) Uani 1 1 d . . . .
H76 H 0.1725 0.5337 0.4402 0.030 Uiso 1 1 calc R . . .
C77 C 0.0810(3) 0.4844(2) 0.4002(2) 0.0220(9) Uani 1 1 d . . . .
C78 C 0.0603(3) 0.4221(2) 0.3683(2) 0.0239(9) Uani 1 1 d . . . .
H78 H 0.0064 0.4175 0.3572 0.029 Uiso 1 1 calc R . . .
C79 C 0.1171(3) 0.3657(2) 0.3520(2) 0.0242(9) Uani 1 1 d . . . .
C80 C 0.3017(3) 0.4456(3) 0.4213(3) 0.0482(15) Uani 1 1 d . . . .
H80A H 0.3267 0.3937 0.4293 0.072 Uiso 1 1 calc GR . . .
H80B H 0.2983 0.4702 0.4630 0.072 Uiso 1 1 calc GR . . .
H80C H 0.3347 0.4787 0.3850 0.072 Uiso 1 1 calc GR . . .
C81 C 0.0912(3) 0.2981(3) 0.3175(3) 0.0334(11) Uani 1 1 d . . . .
H81A H 0.1307 0.2919 0.2786 0.050 Uiso 1 1 calc GR . . .
H81B H 0.0377 0.3090 0.3018 0.050 Uiso 1 1 calc GR . . .
H81C H 0.0884 0.2496 0.3497 0.050 Uiso 1 1 calc GR . . .
C82 C 0.0393(3) 0.6059(3) 0.4403(2) 0.0263(10) Uani 1 1 d . . . .
H82A H 0.0848 0.6343 0.4112 0.032 Uiso 1 1 calc R . . .
H82B H 0.0562 0.5918 0.4864 0.032 Uiso 1 1 calc R . . .
C83 C -0.0345(3) 0.6581(3) 0.4434(2) 0.0268(10) Uani 1 1 d . . . .
H83 H -0.0782 0.6294 0.4754 0.032 Uiso 1 1 calc R . . .
C84 C -0.0127(3) 0.7325(3) 0.4723(2) 0.0330(11) Uani 1 1 d . . . .
H84A H 0.0055 0.7179 0.5179 0.040 Uiso 1 1 calc R . . .
H84B H 0.0326 0.7604 0.4426 0.040 Uiso 1 1 calc R . . .
C85 C -0.0853(3) 0.7872(3) 0.4775(3) 0.0420(13) Uani 1 1 d . . . .
H85A H -0.1286 0.7614 0.5108 0.050 Uiso 1 1 calc R . . .
H85B H -0.0689 0.8361 0.4939 0.050 Uiso 1 1 calc R . . .
C86 C -0.1178(4) 0.8075(3) 0.4095(3) 0.0519(16) Uani 1 1 d . . . .
H86A H -0.0768 0.8390 0.3777 0.062 Uiso 1 1 calc R . . .
H86B H -0.1670 0.8400 0.4150 0.062 Uiso 1 1 calc R . . .
C87 C -0.1387(4) 0.7338(3) 0.3797(4) 0.0564(17) Uani 1 1 d . . . .
H87A H -0.1553 0.7490 0.3336 0.068 Uiso 1 1 calc R . . .
H87B H -0.1850 0.7061 0.4082 0.068 Uiso 1 1 calc R . . .
C88 C -0.0663(3) 0.6786(3) 0.3758(3) 0.0342(11) Uani 1 1 d . . . .
H88A H -0.0829 0.6297 0.3594 0.041 Uiso 1 1 calc R . . .
H88B H -0.0226 0.7040 0.3427 0.041 Uiso 1 1 calc R . . .
C89 C 0.4593(3) 0.6106(2) 0.1093(2) 0.0247(9) Uani 1 1 d . . . .
C90 C 0.4675(3) 0.6895(2) 0.1187(2) 0.0224(9) Uani 1 1 d . . . .
C91 C 0.4117(3) 0.7428(2) 0.0935(2) 0.0237(9) Uani 1 1 d . . . .
H91 H 0.4152 0.7962 0.1010 0.028 Uiso 1 1 calc R . . .
C92 C 0.3509(3) 0.7204(2) 0.0576(2) 0.0249(10) Uani 1 1 d . . . .
C93 C 0.3442(3) 0.6423(3) 0.0465(2) 0.0269(10) Uani 1 1 d . . . .
H93 H 0.3036 0.6270 0.0204 0.032 Uiso 1 1 calc R . . .
C94 C 0.3972(3) 0.5870(3) 0.0739(2) 0.0281(10) Uani 1 1 d . . . .
C95 C 0.5351(3) 0.7169(3) 0.1558(2) 0.0319(11) Uani 1 1 d . . . .
H95A H 0.5863 0.7186 0.1263 0.048 Uiso 1 1 calc GR . . .
H95B H 0.5398 0.6804 0.1972 0.048 Uiso 1 1 calc GR . . .
H95C H 0.5227 0.7696 0.1678 0.048 Uiso 1 1 calc GR . . .
C96 C 0.3870(4) 0.5024(3) 0.0634(3) 0.0459(14) Uani 1 1 d . . . .
H96A H 0.3649 0.4717 0.1063 0.069 Uiso 1 1 calc GR . . .
H96B H 0.4398 0.4812 0.0483 0.069 Uiso 1 1 calc GR . . .
H96C H 0.3497 0.4992 0.0289 0.069 Uiso 1 1 calc GR . . .
C97 C 0.2286(3) 0.7581(3) 0.0080(2) 0.0301(11) Uani 1 1 d . . . .
H97A H 0.2028 0.7113 0.0363 0.036 Uiso 1 1 calc R . . .
H97B H 0.2421 0.7453 -0.0387 0.036 Uiso 1 1 calc R . . .
C98 C 0.1709(3) 0.8272(3) 0.0074(3) 0.0343(11) Uani 1 1 d . . . .
H98 H 0.1971 0.8728 -0.0234 0.041 Uiso 1 1 calc R . . .
C99 C 0.0924(3) 0.8062(3) -0.0202(3) 0.0452(14) Uani 1 1 d . . . .
H99A H 0.1047 0.7956 -0.0677 0.054 Uiso 1 1 calc R . . .
H99B H 0.0689 0.7576 0.0070 0.054 Uiso 1 1 calc R . . .
C100 C 0.0303(4) 0.8718(4) -0.0179(4) 0.0645(19) Uani 1 1 d . . . .
H10A H 0.0508 0.9182 -0.0498 0.077 Uiso 1 1 calc R . . .
H10B H -0.0208 0.8541 -0.0328 0.077 Uiso 1 1 calc R . . .
C101 C 0.0135(3) 0.8949(4) 0.0526(4) 0.0586(18) Uani 1 1 d . . . .
H10C H -0.0126 0.8502 0.0837 0.070 Uiso 1 1 calc R . . .
H10D H -0.0246 0.9397 0.0515 0.070 Uiso 1 1 calc R . . .
C102 C 0.0910(3) 0.9181(3) 0.0793(4) 0.0551(17) Uani 1 1 d . . . .
H10E H 0.0788 0.9301 0.1264 0.066 Uiso 1 1 calc R . . .
H10F H 0.1144 0.9660 0.0510 0.066 Uiso 1 1 calc R . . .
C103 C 0.1527(3) 0.8510(3) 0.0781(3) 0.0387(12) Uani 1 1 d . . . .
H10G H 0.2036 0.8679 0.0938 0.046 Uiso 1 1 calc R . . .
H10H H 0.1310 0.8049 0.1098 0.046 Uiso 1 1 calc R . . .
C104 C 0.9606(3) 0.1001(3) 0.3028(2) 0.0283(10) Uani 1 1 d . . . .
C105 C 1.0299(3) 0.1009(3) 0.2567(2) 0.0300(10) Uani 1 1 d . . . .
C106 C 1.0908(3) 0.0463(3) 0.2684(2) 0.0330(11) Uani 1 1 d . . . .
H106 H 1.1385 0.0477 0.2375 0.040 Uiso 1 1 calc R . . .
C107 C 1.0821(3) -0.0104(3) 0.3251(2) 0.0316(11) Uani 1 1 d . . . .
C108 C 1.0148(3) -0.0091(3) 0.3722(3) 0.0385(12) Uani 1 1 d . . . .
H108 H 1.0104 -0.0462 0.4122 0.046 Uiso 1 1 calc R . . .
C109 C 0.9539(3) 0.0454(3) 0.3619(3) 0.0370(12) Uani 1 1 d . . . .
C110 C 1.0413(3) 0.1613(3) 0.1935(3) 0.0412(13) Uani 1 1 d . . . .
H11A H 1.0053 0.1483 0.1605 0.062 Uiso 1 1 calc GR . . .
H11B H 1.0978 0.1608 0.1733 0.062 Uiso 1 1 calc GR . . .
H11C H 1.0283 0.2137 0.2057 0.062 Uiso 1 1 calc GR . . .
C111 C 0.8804(4) 0.0446(4) 0.4140(3) 0.0568(18) Uani 1 1 d . . . .
H11D H 0.8778 0.0944 0.4330 0.085 Uiso 1 1 calc GR . . .
H11E H 0.8848 0.0010 0.4505 0.085 Uiso 1 1 calc GR . . .
H11F H 0.8311 0.0377 0.3922 0.085 Uiso 1 1 calc GR . . .
C112 C 1.2009(3) -0.0802(3) 0.2879(2) 0.0361(12) Uani 1 1 d . . . .
H11G H 1.2443 -0.0414 0.2897 0.043 Uiso 1 1 calc R . A 1
H11H H 1.1825 -0.0721 0.2419 0.043 Uiso 1 1 calc R . A 1
C113 C 1.2323(3) -0.1631(3) 0.3034(2) 0.0272(10) Uani 1 1 d . . . .
H113 H 1.2394 -0.1732 0.3529 0.033 Uiso 1 1 calc R . B 1
C114 C 1.3146(3) -0.1720(3) 0.2632(3) 0.0339(11) Uani 1 1 d . . . .
H11I H 1.3095 -0.1594 0.2141 0.041 Uiso 1 1 calc R . . .
H11J H 1.3539 -0.1344 0.2755 0.041 Uiso 1 1 calc R . . .
C115 C 1.3461(3) -0.2552(3) 0.2779(3) 0.0429(13) Uani 1 1 d . . . .
H11K H 1.3988 -0.2597 0.2504 0.051 Uiso 1 1 calc R . . .
H11L H 1.3552 -0.2662 0.3264 0.051 Uiso 1 1 calc R . . .
C116 C 1.2870(4) -0.3154(3) 0.2616(3) 0.0488(15) Uani 1 1 d . . . .
H11M H 1.2819 -0.3079 0.2123 0.059 Uiso 1 1 calc R . . .
H11N H 1.3078 -0.3690 0.2740 0.059 Uiso 1 1 calc R . . .
C117 C 1.2049(3) -0.3072(3) 0.3002(3) 0.0425(13) Uani 1 1 d . . . .
H11O H 1.2089 -0.3218 0.3494 0.051 Uiso 1 1 calc R . . .
H11P H 1.1661 -0.3439 0.2861 0.051 Uiso 1 1 calc R . . .
C118 C 1.1729(3) -0.2240(3) 0.2880(3) 0.0365(12) Uani 1 1 d . . . .
H11Q H 1.1212 -0.2204 0.3169 0.044 Uiso 1 1 calc R . . .
H11R H 1.1617 -0.2121 0.2400 0.044 Uiso 1 1 calc R . . .
Cl1 Cl 0.40232(13) 0.05133(17) 0.55741(9) 0.1060(9) Uani 1 1 d . . . .
Cl2 Cl 0.4096(2) 0.2180(2) 0.50203(12) 0.1437(12) Uani 1 1 d . . . .
C1S C 0.4560(4) 0.1267(5) 0.5042(3) 0.081(2) Uani 1 1 d . . . .
D1SA D 0.5106 0.1310 0.5193 0.097 Uiso 1 1 calc R . . .
D1SB D 0.4632 0.1124 0.4575 0.097 Uiso 1 1 calc R . . .
Cl3 Cl 0.08957(19) 0.30508(19) 0.05376(19) 0.0828(10) Uani 0.6 1 d . P . .
Cl4 Cl 0.2240(2) 0.3148(2) 0.1344(2) 0.0873(10) Uani 0.6 1 d . P . .
C2S C 0.1887(7) 0.2738(7) 0.0658(6) 0.069(3) Uani 0.6 1 d . P . .
D2SA D 0.2251 0.2901 0.0238 0.083 Uiso 0.6 1 calc R P . .
D2SB D 0.1894 0.2157 0.0753 0.083 Uiso 0.6 1 calc R P . .
Cl5 Cl 0.9133(3) -0.0242(3) 0.1672(3) 0.0749(13) Uani 0.4 1 d . P . .
Cl6 Cl 0.9828(3) -0.1656(3) 0.2316(3) 0.0879(15) Uani 0.4 1 d . P . .
C3S C 0.9077(9) -0.0888(9) 0.2359(7) 0.050(4) Uani 0.4 1 d . P . .
D3SA D 0.8529 -0.1131 0.2433 0.060 Uiso 0.4 1 calc R P . .
D3SB D 0.9149 -0.0612 0.2754 0.060 Uiso 0.4 1 calc R P . .
Cl7 Cl 0.5526(6) 0.6289(7) 0.4548(5) 0.114(3) Uani 0.25 1 d D P . .
Cl8 Cl 0.4793(10) 0.5983(7) 0.3399(5) 0.163(6) Uani 0.25 1 d D P . .
C4S C 0.5294(17) 0.5640(17) 0.4042(11) 0.072(8) Uiso 0.25 1 d D P . .
D4SA D 0.5804 0.5406 0.3860 0.087 Uiso 0.25 1 calc R P . .
D4SB D 0.4967 0.5210 0.4323 0.087 Uiso 0.25 1 calc R P . .

loop_
_atom_site_aniso_label
_atom_site_aniso_U_11
_atom_site_aniso_U_22
_atom_site_aniso_U_33
_atom_site_aniso_U_23
_atom_site_aniso_U_13
_atom_site_aniso_U_12
Ir1 0.01348(8) 0.01142(7) 0.01425(8) -0.00335(6) 0.00167(6) -0.00169(6)
Ir2 0.01596(8) 0.01675(8) 0.01719(9) -0.00131(6) -0.00195(6) -0.00475(6)
F1 0.0200(14) 0.0560(18) 0.0374(16) -0.0132(14) -0.0104(12) 0.0070(13)
F2 0.0294(14) 0.0258(13) 0.0345(15) -0.0190(11) -0.0050(11) 0.0012(11)
F3 0.0338(15) 0.0152(12) 0.0396(16) 0.0061(11) 0.0076(12) 0.0007(11)
F4 0.0350(16) 0.0251(14) 0.0512(18) 0.0039(13) 0.0278(14) 0.0056(12)
F5 0.0246(15) 0.065(2) 0.0494(19) -0.0001(16) 0.0137(14) -0.0041(14)
F6 0.0355(16) 0.0421(17) 0.0348(16) 0.0163(13) -0.0027(13) -0.0105(13)
F7 0.0577(19) 0.0231(14) 0.0408(17) -0.0094(12) -0.0164(14) -0.0061(13)
F8 0.0321(15) 0.0369(15) 0.0340(15) 0.0025(12) -0.0173(12) -0.0075(12)
F9 0.0272(14) 0.0375(15) 0.0354(15) -0.0171(12) -0.0084(12) 0.0143(12)
F10 0.0235(14) 0.0600(19) 0.0337(16) -0.0160(14) -0.0115(12) 0.0100(13)
F11 0.0370(16) 0.0416(16) 0.0269(14) -0.0160(12) -0.0112(12) -0.0073(13)
F12 0.0508(18) 0.0250(14) 0.0312(15) -0.0148(12) -0.0109(13) 0.0038(13)
F13 0.0261(13) 0.0221(12) 0.0236(13) -0.0053(10) -0.0052(10) 0.0084(10)
F14 0.0288(14) 0.0256(13) 0.0318(15) -0.0008(11) -0.0071(11) -0.0007(11)
F15 0.0365(16) 0.0463(17) 0.0356(16) 0.0137(13) -0.0193(13) -0.0169(14)
F16 0.080(2) 0.054(2) 0.0286(16) -0.0037(14) -0.0251(16) -0.0311(18)
F17 0.084(2) 0.0310(16) 0.0387(17) -0.0224(14) -0.0130(16) -0.0088(16)
F18 0.0419(16) 0.0233(13) 0.0287(14) -0.0086(11) -0.0081(12) 0.0055(12)
O1 0.0231(15) 0.0168(14) 0.0147(14) -0.0044(11) 0.0004(12) -0.0054(12)
O2 0.0179(15) 0.0222(15) 0.0146(14) -0.0018(11) 0.0010(11) -0.0084(12)
O3 0.0383(19) 0.0292(17) 0.0267(17) -0.0014(14) 0.0040(15) 0.0159(15)
O4 0.0180(15) 0.0223(16) 0.0395(19) -0.0086(14) 0.0001(13) 0.0039(12)
O5 0.0264(17) 0.0232(16) 0.0403(19) 0.0037(14) -0.0037(15) 0.0025(13)
O6 0.034(2) 0.046(2) 0.0321(19) 0.0083(16) 0.0031(15) 0.0164(16)
N1 0.0174(17) 0.0134(16) 0.0165(17) -0.0023(13) -0.0022(14) -0.0028(13)
N2 0.0166(17) 0.0154(16) 0.0157(17) -0.0044(13) -0.0038(13) -0.0029(13)
N3 0.0176(17) 0.0118(16) 0.0164(17) -0.0022(13) 0.0021(13) -0.0015(13)
N4 0.0155(17) 0.0137(16) 0.0176(17) -0.0046(13) 0.0032(13) 0.0024(13)
N5 0.0212(18) 0.0172(17) 0.0178(18) -0.0019(14) -0.0028(14) -0.0054(14)
N6 0.0150(17) 0.0216(18) 0.0218(18) -0.0015(14) -0.0025(14) -0.0026(14)
C1 0.0138(19) 0.0122(18) 0.020(2) -0.0030(16) -0.0017(16) 0.0000(15)
C2 0.017(2) 0.0123(18) 0.0134(19) -0.0030(15) 0.0001(15) 0.0008(15)
C3 0.018(2) 0.0163(19) 0.0113(19) 0.0012(15) 0.0041(15) -0.0051(16)
C4 0.020(2) 0.022(2) 0.024(2) -0.0050(18) 0.0020(18) 0.0023(17)
C5 0.015(2) 0.036(3) 0.021(2) -0.0011(19) -0.0036(17) -0.0020(19)
C6 0.020(2) 0.031(2) 0.022(2) -0.0107(19) -0.0029(17) -0.0073(19)
C7 0.020(2) 0.020(2) 0.018(2) -0.0047(17) 0.0021(17) -0.0023(17)
C8 0.017(2) 0.0159(19) 0.0147(19) -0.0033(15) 0.0016(16) -0.0034(16)
C9 0.018(2) 0.0153(19) 0.0153(19) -0.0024(16) -0.0011(16) -0.0033(16)
C10 0.023(2) 0.016(2) 0.021(2) -0.0053(16) -0.0001(17) -0.0005(17)
C11 0.019(2) 0.017(2) 0.023(2) 0.0003(17) 0.0045(17) 0.0014(17)
C12 0.016(2) 0.024(2) 0.024(2) -0.0027(18) -0.0008(17) -0.0003(17)
C13 0.019(2) 0.018(2) 0.021(2) -0.0038(17) -0.0033(17) -0.0041(17)
C14 0.018(2) 0.0165(19) 0.0144(19) -0.0037(16) 0.0000(16) -0.0017(16)
C15 0.016(2) 0.018(2) 0.020(2) -0.0026(17) 0.0013(16) -0.0013(16)
C16 0.029(2) 0.014(2) 0.024(2) 0.0007(17) -0.0020(19) 0.0004(17)
C17 0.027(2) 0.018(2) 0.030(2) 0.0013(18) 0.008(2) -0.0033(18)
C18 0.024(2) 0.024(2) 0.027(2) -0.0050(19) 0.0104(19) -0.0002(18)
C19 0.019(2) 0.0155(19) 0.017(2) -0.0045(16) 0.0014(16) 0.0014(16)
C20 0.019(2) 0.018(2) 0.017(2) -0.0043(16) 0.0027(16) -0.0023(16)
C21 0.020(2) 0.020(2) 0.025(2) -0.0038(18) 0.0082(18) -0.0001(17)
C22 0.018(2) 0.019(2) 0.025(2) -0.0061(17) -0.0010(17) 0.0010(17)
C23 0.024(2) 0.012(2) 0.038(3) -0.0022(18) 0.004(2) 0.0005(17)
C24 0.021(2) 0.017(2) 0.022(2) -0.0030(17) 0.0022(17) -0.0022(17)
C25 0.021(2) 0.023(2) 0.019(2) -0.0011(17) -0.0010(17) -0.0079(18)
C26 0.026(2) 0.029(2) 0.029(2) -0.003(2) -0.001(2) -0.005(2)
C27 0.019(2) 0.046(3) 0.028(3) -0.005(2) 0.0042(19) -0.010(2)
C28 0.032(3) 0.048(3) 0.022(2) 0.002(2) 0.003(2) -0.018(2)
C29 0.032(3) 0.034(3) 0.021(2) 0.0037(19) -0.007(2) -0.011(2)
C30 0.021(2) 0.028(2) 0.019(2) -0.0015(18) -0.0049(17) -0.0104(18)
C31 0.025(2) 0.017(2) 0.019(2) -0.0020(16) -0.0035(17) -0.0095(17)
C32 0.028(2) 0.022(2) 0.020(2) 0.0020(17) -0.0039(18) -0.0082(18)
C33 0.030(2) 0.018(2) 0.019(2) -0.0052(17) -0.0070(18) -0.0030(18)
C34 0.024(2) 0.020(2) 0.026(2) -0.0022(18) -0.0017(18) -0.0019(18)
C35 0.024(2) 0.019(2) 0.019(2) -0.0010(17) 0.0000(18) -0.0057(18)
C36 0.023(2) 0.019(2) 0.0123(19) 0.0012(16) -0.0026(16) -0.0114(17)
C37 0.028(2) 0.020(2) 0.022(2) 0.0015(17) -0.0041(18) -0.0067(18)
C38 0.035(3) 0.017(2) 0.027(2) -0.0037(18) -0.003(2) -0.0137(19)
C39 0.039(3) 0.031(3) 0.020(2) -0.0003(19) -0.007(2) -0.018(2)
C40 0.027(2) 0.026(2) 0.026(2) 0.0051(19) -0.0081(19) -0.0111(19)
C41 0.023(2) 0.023(2) 0.019(2) 0.0035(17) -0.0048(18) -0.0077(18)
C42 0.021(2) 0.023(2) 0.023(2) 0.0015(18) 0.0000(18) -0.0084(18)
C43 0.022(2) 0.029(2) 0.024(2) 0.0031(19) -0.0022(18) -0.0088(19)
C44 0.021(2) 0.026(2) 0.031(3) 0.0051(19) 0.0015(19) -0.0002(18)
C45 0.028(2) 0.027(2) 0.034(3) -0.005(2) -0.004(2) 0.000(2)
C46 0.022(2) 0.022(2) 0.029(2) -0.0026(19) -0.0022(19) -0.0043(18)
C47 0.018(2) 0.0165(19) 0.0133(19) -0.0023(15) 0.0025(16) -0.0032(16)
C48 0.018(2) 0.023(2) 0.020(2) -0.0061(17) 0.0012(17) -0.0002(17)
C49 0.016(2) 0.040(3) 0.015(2) -0.0050(19) -0.0031(16) 0.0010(19)
C50 0.025(2) 0.029(2) 0.016(2) -0.0077(18) -0.0015(17) -0.0119(19)
C51 0.028(2) 0.017(2) 0.015(2) -0.0038(16) 0.0001(17) 0.0004(17)
C52 0.017(2) 0.017(2) 0.015(2) 0.0016(16) 0.0005(16) -0.0030(16)
C53 0.022(2) 0.018(2) 0.015(2) 0.0003(16) 0.0001(17) -0.0081(17)
C54 0.028(2) 0.018(2) 0.020(2) 0.0020(17) -0.0007(18) -0.0117(18)
C55 0.031(3) 0.036(3) 0.022(2) 0.010(2) -0.009(2) -0.012(2)
C56 0.047(3) 0.036(3) 0.018(2) -0.002(2) -0.012(2) -0.021(2)
C57 0.052(3) 0.024(2) 0.021(2) -0.0075(19) -0.002(2) -0.011(2)
C58 0.034(3) 0.023(2) 0.015(2) -0.0054(17) -0.0007(18) -0.0075(19)
C59 0.019(2) 0.021(2) 0.022(2) -0.0053(17) -0.0004(17) 0.0015(17)
C60 0.018(2) 0.027(2) 0.026(2) -0.0018(19) 0.0010(18) 0.0025(18)
C61 0.024(2) 0.024(2) 0.029(2) 0.0012(19) -0.0007(19) 0.0051(19)
C62 0.023(2) 0.026(2) 0.029(2) -0.0073(19) -0.0035(19) 0.0070(19)
C63 0.029(2) 0.028(2) 0.021(2) -0.0040(18) 0.0037(19) 0.0059(19)
C64 0.024(2) 0.022(2) 0.027(2) -0.0012(18) 0.0000(19) 0.0028(18)
C65 0.039(3) 0.031(3) 0.035(3) 0.003(2) 0.009(2) 0.011(2)
C66 0.039(3) 0.033(3) 0.031(3) 0.006(2) 0.011(2) 0.007(2)
C67 0.029(3) 0.025(2) 0.031(3) 0.000(2) 0.002(2) 0.0061(19)
C68 0.025(2) 0.020(2) 0.028(2) -0.0056(18) -0.0007(19) 0.0029(18)
C69 0.032(3) 0.027(2) 0.032(3) 0.000(2) 0.001(2) 0.005(2)
C70 0.029(3) 0.042(3) 0.039(3) -0.001(2) 0.003(2) 0.003(2)
C71 0.034(3) 0.040(3) 0.043(3) -0.006(2) 0.001(2) 0.012(2)
C72 0.047(3) 0.028(3) 0.042(3) -0.003(2) -0.003(3) 0.014(2)
C73 0.029(3) 0.024(2) 0.040(3) -0.003(2) 0.001(2) 0.004(2)
C74 0.020(2) 0.016(2) 0.024(2) -0.0016(17) 0.0048(17) 0.0001(17)
C75 0.024(2) 0.024(2) 0.034(3) -0.006(2) -0.003(2) 0.0045(19)
C76 0.027(2) 0.020(2) 0.031(2) -0.0074(19) -0.0033(19) 0.0018(18)
C77 0.020(2) 0.015(2) 0.029(2) -0.0021(17) 0.0042(18) 0.0041(17)
C78 0.016(2) 0.023(2) 0.032(2) -0.0044(19) 0.0014(18) -0.0022(17)
C79 0.026(2) 0.016(2) 0.030(2) -0.0012(18) 0.0006(19) -0.0015(17)
C80 0.032(3) 0.043(3) 0.080(4) -0.038(3) -0.021(3) 0.012(2)
C81 0.027(3) 0.026(2) 0.049(3) -0.013(2) -0.007(2) 0.001(2)
C82 0.027(2) 0.023(2) 0.029(2) -0.0092(19) 0.0013(19) 0.0049(19)
C83 0.025(2) 0.023(2) 0.029(2) -0.0021(19) 0.0106(19) 0.0054(18)
C84 0.042(3) 0.033(3) 0.025(2) -0.009(2) -0.004(2) 0.011(2)
C85 0.050(3) 0.029(3) 0.045(3) -0.014(2) 0.013(3) 0.013(2)
C86 0.052(4) 0.031(3) 0.078(4) -0.020(3) -0.018(3) 0.020(3)
C87 0.048(4) 0.037(3) 0.094(5) -0.021(3) -0.035(3) 0.021(3)
C88 0.033(3) 0.027(2) 0.046(3) -0.015(2) -0.011(2) 0.005(2)
C89 0.033(3) 0.019(2) 0.022(2) -0.0001(17) -0.0046(19) 0.0007(19)
C90 0.028(2) 0.020(2) 0.018(2) -0.0011(17) 0.0009(18) -0.0044(18)
C91 0.027(2) 0.015(2) 0.026(2) -0.0013(17) 0.0054(19) -0.0033(18)
C92 0.026(2) 0.022(2) 0.023(2) 0.0047(18) 0.0031(18) 0.0001(18)
C93 0.029(2) 0.026(2) 0.027(2) -0.0051(19) -0.006(2) -0.0007(19)
C94 0.037(3) 0.021(2) 0.029(2) -0.0063(19) -0.008(2) 0.001(2)
C95 0.034(3) 0.026(2) 0.038(3) -0.009(2) -0.005(2) -0.004(2)
C96 0.052(3) 0.030(3) 0.064(4) -0.019(3) -0.031(3) 0.002(3)
C97 0.031(3) 0.030(3) 0.026(2) 0.005(2) 0.000(2) 0.000(2)
C98 0.030(3) 0.031(3) 0.039(3) 0.005(2) -0.002(2) 0.002(2)
C99 0.038(3) 0.054(3) 0.044(3) -0.001(3) -0.015(3) 0.007(3)
C100 0.053(4) 0.059(4) 0.082(5) 0.005(4) -0.031(4) 0.013(3)
C101 0.033(3) 0.042(3) 0.100(6) -0.010(3) -0.007(3) 0.012(3)
C102 0.036(3) 0.042(3) 0.089(5) -0.018(3) -0.006(3) 0.009(3)
C103 0.029(3) 0.035(3) 0.052(3) -0.008(2) -0.005(2) 0.002(2)
C104 0.021(2) 0.029(2) 0.033(3) 0.004(2) -0.0034(19) -0.0006(19)
C105 0.028(3) 0.033(3) 0.027(2) 0.002(2) -0.004(2) 0.002(2)
C106 0.025(2) 0.039(3) 0.031(3) 0.003(2) 0.004(2) 0.003(2)
C107 0.029(3) 0.035(3) 0.029(3) 0.004(2) -0.002(2) 0.006(2)
C108 0.039(3) 0.039(3) 0.032(3) 0.012(2) 0.001(2) 0.008(2)
C109 0.032(3) 0.039(3) 0.035(3) 0.008(2) 0.003(2) 0.005(2)
C110 0.030(3) 0.044(3) 0.043(3) 0.010(3) 0.004(2) 0.009(2)
C111 0.050(4) 0.056(4) 0.050(4) 0.025(3) 0.021(3) 0.018(3)
C112 0.031(3) 0.045(3) 0.030(3) 0.002(2) 0.000(2) 0.007(2)
C113 0.028(2) 0.032(2) 0.022(2) -0.0022(19) -0.0034(19) 0.002(2)
C114 0.029(3) 0.040(3) 0.032(3) -0.004(2) 0.000(2) -0.002(2)
C115 0.035(3) 0.052(3) 0.040(3) -0.006(3) 0.004(2) 0.008(3)
C116 0.060(4) 0.045(3) 0.040(3) -0.011(3) 0.007(3) -0.001(3)
C117 0.045(3) 0.045(3) 0.036(3) -0.002(2) -0.002(2) -0.011(3)
C118 0.030(3) 0.047(3) 0.030(3) 0.000(2) -0.003(2) -0.005(2)
Cl1 0.0815(14) 0.188(3) 0.0412(10) 0.0125(12) -0.0030(9) -0.0549(16)
Cl2 0.195(3) 0.176(3) 0.0587(14) -0.0303(16) 0.0074(17) 0.057(3)
C1S 0.060(5) 0.140(8) 0.034(4) 0.017(4) -0.006(3) -0.005(5)
Cl3 0.0590(19) 0.070(2) 0.108(3) 0.0201(18) 0.0045(18) 0.0049(15)
Cl4 0.073(2) 0.078(2) 0.105(3) 0.008(2) -0.0041(19) -0.0042(18)
C2S 0.059(7) 0.055(7) 0.088(9) 0.005(6) -0.004(6) 0.004(6)
Cl5 0.079(3) 0.060(3) 0.089(3) -0.015(2) -0.016(3) 0.013(2)
Cl6 0.090(4) 0.085(3) 0.085(4) -0.003(3) -0.003(3) 0.028(3)
C3S 0.040(8) 0.079(11) 0.035(8) -0.015(7) -0.013(6) 0.001(8)
Cl7 0.115(8) 0.135(9) 0.094(7) -0.039(6) 0.014(6) -0.042(7)
Cl8 0.265(17) 0.136(10) 0.084(7) 0.033(7) -0.064(9) -0.083(11)

loop_
_atom_type_symbol
_atom_type_description
_atom_type_scat_dispersion_real
_atom_type_scat_dispersion_imag
_atom_type_scat_source
C C 0.0033 0.0016 'International Tables Vol C Tables 4.2.6.8 and 6.1.1.4'
H H 0.0000 0.0000 'International Tables Vol C Tables 4.2.6.8 and 6.1.1.4'
Cl Cl 0.1484 0.1585 'International Tables Vol C Tables 4.2.6.8 and 6.1.1.4'
D D 0.0000 0.0000 'International Tables Vol C Tables 4.2.6.8 and 6.1.1.4'
F F 0.0171 0.0103 'International Tables Vol C Tables 4.2.6.8 and 6.1.1.4'
Ir Ir -1.4442 7.9887 'International Tables Vol C Tables 4.2.6.8 and 6.1.1.4'
N N 0.0061 0.0033 'International Tables Vol C Tables 4.2.6.8 and 6.1.1.4'
O O 0.0106 0.0060 'International Tables Vol C Tables 4.2.6.8 and 6.1.1.4'

loop_
_exptl_crystal_face_index_h
_exptl_crystal_face_index_k
_exptl_crystal_face_index_l
_exptl_crystal_face_perp_dist
1.00 0.00 0.00 0.0230
-1.00 0.00 0.00 0.0200
0.00 -1.00 1.00 0.0740
0.00 1.00 -1.00 0.0490
0.00 1.00 1.00 0.0440
0.00 -1.00 -1.00 0.0120

loop_
_geom_angle_atom_site_label_1
_geom_angle_atom_site_label_2
_geom_angle_atom_site_label_3
_geom_angle
O1 Ir1 N1 74.67(11)
N3 Ir1 O1 95.69(12)
N3 Ir1 N1 89.63(12)
N4 Ir1 O1 88.02(12)
N4 Ir1 N1 95.33(12)
N4 Ir1 N3 174.46(13)
C3 Ir1 O1 175.05(13)
C3 Ir1 N1 108.48(13)
C3 Ir1 N3 80.65(15)
C3 Ir1 N4 95.40(15)
C3 Ir1 C14 83.57(15)
C14 Ir1 O1 93.50(13)
C14 Ir1 N1 167.64(14)
C14 Ir1 N3 95.21(14)
C14 Ir1 N4 80.42(14)
O2 Ir2 N2 75.51(11)
N5 Ir2 O2 85.90(12)
N5 Ir2 N2 95.81(13)
N5 Ir2 N6 175.42(13)
N6 Ir2 O2 97.82(12)
N6 Ir2 N2 87.73(13)
C25 Ir2 O2 89.19(14)
C25 Ir2 N2 164.51(14)
C25 Ir2 N5 80.45(16)
C25 Ir2 N6 96.88(16)
C36 Ir2 O2 177.33(14)
C36 Ir2 N2 106.28(14)
C36 Ir2 N5 95.83(15)
C36 Ir2 N6 80.35(16)
C36 Ir2 C25 89.10(16)
C2 O1 Ir1 113.4(2)
C1 O2 Ir2 112.5(2)
C62 O3 C67 118.0(3)
C77 O4 C82 117.8(3)
C92 O5 C97 118.1(3)
C107 O6 C112 118.2(4)
N2 N1 Ir1 113.3(2)
C1 N1 Ir1 132.8(3)
C1 N1 N2 112.3(3)
N1 N2 Ir2 111.8(2)
C2 N2 Ir2 135.2(3)
C2 N2 N1 111.8(3)
C9 N3 Ir1 116.0(3)
C13 N3 Ir1 124.7(3)
C13 N3 C9 119.2(3)
C20 N4 Ir1 116.8(3)
C24 N4 Ir1 123.9(3)
C24 N4 C20 119.3(3)
C31 N5 Ir2 117.0(3)
C35 N5 Ir2 123.5(3)
C35 N5 C31 119.5(4)
C42 N6 Ir2 117.3(3)
C46 N6 Ir2 123.5(3)
C46 N6 C42 119.3(4)
O2 C1 N1 127.0(4)
O2 C1 C47 115.8(3)
N1 C1 C47 117.2(3)
O1 C2 N2 126.4(4)
O1 C2 C53 115.8(3)
N2 C2 C53 117.8(3)
C4 C3 Ir1 127.5(3)
C4 C3 C8 118.1(4)
C8 C3 Ir1 114.0(3)
C5 C4 C3 119.1(4)
F1 C5 C4 118.8(4)
F1 C5 C6 116.7(4)
C4 C5 C6 124.5(4)
C5 C6 C7 115.5(4)
F2 C7 C6 117.0(4)
F2 C7 C8 119.0(4)
C6 C7 C8 124.1(4)
C3 C8 C9 115.8(3)
C7 C8 C3 118.6(4)
C7 C8 C9 125.6(4)
N3 C9 C8 112.8(3)
N3 C9 C10 119.5(4)
C10 C9 C8 127.7(4)
C11 C10 C9 121.5(4)
C10 C11 C12 117.5(4)
C10 C11 C59 120.7(4)
C12 C11 C59 121.8(4)
C13 C12 C11 119.8(4)
N3 C13 C12 122.5(4)
C15 C14 Ir1 126.8(3)
C15 C14 C19 118.6(4)
C19 C14 Ir1 114.6(3)
C16 C15 C14 119.1(4)
F3 C16 C15 118.0(4)
F3 C16 C17 117.7(4)
C17 C16 C15 124.3(4)
C16 C17 C18 116.2(4)
F4 C18 C17 116.7(4)
F4 C18 C19 120.0(4)
C17 C18 C19 123.3(4)
C14 C19 C20 115.1(3)
C18 C19 C14 118.6(4)
C18 C19 C20 126.3(4)
N4 C20 C19 113.0(3)
N4 C20 C21 119.9(4)
C21 C20 C19 127.1(4)
C22 C21 C20 121.0(4)
C21 C22 C23 117.8(4)
C21 C22 C74 122.4(4)
C23 C22 C74 119.8(4)
C24 C23 C22 119.1(4)
N4 C24 C23 122.8(4)
C26 C25 Ir2 126.7(3)
C26 C25 C30 118.7(4)
C30 C25 Ir2 114.2(3)
C27 C26 C25 119.3(4)
F5 C27 C26 119.0(5)
F5 C27 C28 117.6(4)
C26 C27 C28 123.4(4)
C29 C28 C27 116.6(4)
F6 C29 C28 117.1(4)
F6 C29 C30 119.6(4)
C28 C29 C30 123.3(5)
C25 C30 C31 115.9(4)
C29 C30 C25 118.6(4)
C29 C30 C31 125.5(4)
N5 C31 C30 112.3(4)
N5 C31 C32 119.7(4)
C32 C31 C30 127.9(4)
C31 C32 C33 120.9(4)
C32 C33 C89 121.2(4)
C34 C33 C32 117.8(4)
C34 C33 C89 120.9(4)
C35 C34 C33 119.8(4)
N5 C35 C34 122.0(4)
C37 C36 Ir2 127.1(3)
C37 C36 C41 117.9(4)
C41 C36 Ir2 115.0(3)
C38 C37 C36 119.7(4)
F7 C38 C37 118.8(4)
F7 C38 C39 117.3(4)
C37 C38 C39 123.8(4)
C40 C39 C38 116.1(4)
F8 C40 C39 117.3(4)
F8 C40 C41 118.9(4)
C39 C40 C41 123.8(4)
C36 C41 C42 115.4(4)
C40 C41 C36 118.5(4)
C40 C41 C42 126.1(4)
N6 C42 C41 112.0(4)
N6 C42 C43 119.9(4)
C43 C42 C41 128.0(4)
C44 C43 C42 121.0(4)
C43 C44 C45 117.5(4)
C43 C44 C104 122.5(4)
C45 C44 C104 119.9(4)
C46 C45 C44 120.2(4)
N6 C46 C45 122.0(4)
C48 C47 C1 122.5(4)
C52 C47 C1 119.9(4)
C52 C47 C48 117.6(4)
F9 C48 C47 119.5(4)
F9 C48 C49 118.9(4)
C49 C48 C47 121.6(4)
F10 C49 C48 120.4(4)
F10 C49 C50 120.2(4)
C50 C49 C48 119.3(4)
F11 C50 C49 118.9(4)
F11 C50 C51 120.6(4)
C49 C50 C51 120.5(4)
F12 C51 C50 121.0(4)
F12 C51 C52 119.9(4)
C52 C51 C50 119.0(4)
F13 C52 C47 119.5(3)
F13 C52 C51 118.6(4)
C51 C52 C47 121.8(4)
C54 C53 C2 120.4(4)
C54 C53 C58 117.4(4)
C58 C53 C2 122.0(4)
F14 C54 C53 119.5(4)
F14 C54 C55 118.4(4)
C55 C54 C53 122.1(4)
F15 C55 C54 120.7(4)
F15 C55 C56 120.5(4)
C56 C55 C54 118.8(4)
F16 C56 C55 119.5(5)
F16 C56 C57 120.1(5)
C57 C56 C55 120.4(4)
F17 C57 C56 119.8(4)
F17 C57 C58 119.8(5)
C56 C57 C58 120.4(4)
F18 C58 C53 119.4(4)
F18 C58 C57 119.8(4)
C57 C58 C53 120.8(4)
C60 C59 C11 120.3(4)
C60 C59 C64 119.5(4)
C64 C59 C11 120.1(4)
C59 C60 C61 119.7(4)
C59 C60 C65 121.1(4)
C61 C60 C65 119.2(4)
C62 C61 C60 120.5(4)
O3 C62 C61 124.8(4)
O3 C62 C63 115.6(4)
C61 C62 C63 119.7(4)
C62 C63 C64 121.1(4)
C59 C64 C66 121.2(4)
C63 C64 C59 119.3(4)
C63 C64 C66 119.5(4)
O3 C67 C68 108.1(4)
C67 C68 C73 109.7(4)
C69 C68 C67 112.4(4)
C69 C68 C73 110.6(4)
C68 C69 C70 111.6(4)
C71 C70 C69 111.5(4)
C72 C71 C70 111.0(4)
C71 C72 C73 111.2(4)
C68 C73 C72 110.3(4)
C75 C74 C22 120.2(4)
C75 C74 C79 120.1(4)
C79 C74 C22 119.6(4)
C74 C75 C76 119.6(4)
C74 C75 C80 122.0(4)
C76 C75 C80 118.3(4)
C77 C76 C75 120.1(4)
O4 C77 C76 124.6(4)
O4 C77 C78 115.3(4)
C76 C77 C78 120.1(4)
C77 C78 C79 121.2(4)
C74 C79 C81 122.0(4)
C78 C79 C74 118.8(4)
C78 C79 C81 119.1(4)
O4 C82 C83 109.1(4)
C82 C83 C84 108.7(4)
C88 C83 C82 112.9(4)
C88 C83 C84 110.6(4)
C85 C84 C83 111.1(4)
C86 C85 C84 111.1(4)
C85 C86 C87 111.4(5)
C86 C87 C88 111.1(4)
C83 C88 C87 112.0(4)
C90 C89 C33 119.7(4)
C94 C89 C33 119.6(4)
C94 C89 C90 120.7(4)
C89 C90 C95 121.8(4)
C91 C90 C89 118.2(4)
C91 C90 C95 120.0(4)
C92 C91 C90 121.5(4)
O5 C92 C91 115.3(4)
O5 C92 C93 124.5(4)
C91 C92 C93 120.2(4)
C94 C93 C92 119.3(4)
C89 C94 C96 121.5(4)
C93 C94 C89 119.9(4)
C93 C94 C96 118.6(4)
O5 C97 C98 108.3(4)
C97 C98 C99 109.9(4)
C97 C98 C103 111.1(4)
C103 C98 C99 110.3(4)
C100 C99 C98 112.0(5)
C101 C100 C99 111.8(5)
C100 C101 C102 111.2(5)
C101 C102 C103 110.3(5)
C98 C103 C102 112.0(5)
C105 C104 C44 119.0(4)
C105 C104 C109 119.5(4)
C109 C104 C44 121.5(4)
C104 C105 C110 121.3(4)
C106 C105 C104 120.1(4)
C106 C105 C110 118.5(4)
C107 C106 C105 120.2(4)
O6 C107 C106 124.9(4)
O6 C107 C108 115.4(4)
C108 C107 C106 119.6(4)
C107 C108 C109 121.0(4)
C104 C109 C111 120.8(4)
C108 C109 C104 119.4(4)
C108 C109 C111 119.8(4)
O6 C112 C113 107.3(4)
C112 C113 C114 110.6(4)
C112 C113 C118 111.6(4)
C118 C113 C114 109.9(4)
C115 C114 C113 110.9(4)
C116 C115 C114 111.6(5)
C117 C116 C115 110.4(4)
C116 C117 C118 112.0(4)
C117 C118 C113 112.4(4)
Cl2 C1S Cl1 114.2(4)
Cl3 C2S Cl4 110.6(7)
Cl5 C3S Cl6 113.3(8)
Cl8 C4S Cl7 116.3(18)

loop_
_geom_bond_atom_site_label_1
_geom_bond_atom_site_label_2
_geom_bond_distance
Ir1 O1 2.132(3)
Ir1 N1 2.168(3)
Ir1 N3 2.040(3)
Ir1 N4 2.033(3)
Ir1 C3 1.993(4)
Ir1 C14 1.994(4)
Ir2 O2 2.121(3)
Ir2 N2 2.182(3)
Ir2 N5 2.029(3)
Ir2 N6 2.030(3)
Ir2 C25 1.997(4)
Ir2 C36 1.982(4)
F1 C5 1.370(5)
F2 C7 1.362(5)
F3 C16 1.367(5)
F4 C18 1.353(5)
F5 C27 1.355(5)
F6 C29 1.355(5)
F7 C38 1.356(5)
F8 C40 1.355(5)
F9 C48 1.338(5)
F10 C49 1.339(5)
F11 C50 1.338(4)
F12 C51 1.336(5)
F13 C52 1.342(4)
F14 C54 1.344(5)
F15 C55 1.337(5)
F16 C56 1.338(5)
F17 C57 1.343(5)
F18 C58 1.335(5)
O1 C2 1.275(4)
O2 C1 1.280(4)
O3 C62 1.367(5)
O3 C67 1.434(5)
O4 C77 1.370(5)
O4 C82 1.438(5)
O5 C92 1.369(5)
O5 C97 1.428(5)
O6 C107 1.363(5)
O6 C112 1.438(6)
N1 N2 1.436(4)
N1 C1 1.302(5)
N2 C2 1.299(5)
N3 C9 1.372(5)
N3 C13 1.340(5)
N4 C20 1.358(5)
N4 C24 1.339(5)
N5 C31 1.363(5)
N5 C35 1.346(5)
N6 C42 1.368(5)
N6 C46 1.351(5)
C1 C47 1.489(5)
C2 C53 1.496(5)
C3 C4 1.405(6)
C3 C8 1.414(5)
C4 C5 1.371(6)
C5 C6 1.371(6)
C6 C7 1.371(6)
C7 C8 1.385(5)
C8 C9 1.463(5)
C9 C10 1.390(5)
C10 C11 1.379(6)
C11 C12 1.392(6)
C11 C59 1.496(6)
C12 C13 1.373(6)
C14 C15 1.400(5)
C14 C19 1.414(5)
C15 C16 1.371(6)
C16 C17 1.370(6)
C17 C18 1.374(6)
C18 C19 1.391(6)
C19 C20 1.468(5)
C20 C21 1.393(5)
C21 C22 1.384(6)
C22 C23 1.392(6)
C22 C74 1.494(6)
C23 C24 1.378(6)
C25 C26 1.403(6)
C25 C30 1.410(6)
C26 C27 1.377(6)
C27 C28 1.380(7)
C28 C29 1.368(7)
C29 C30 1.396(6)
C30 C31 1.468(6)
C31 C32 1.382(6)
C32 C33 1.391(6)
C33 C34 1.381(6)
C33 C89 1.491(6)
C34 C35 1.372(6)
C36 C37 1.412(6)
C36 C41 1.418(6)
C37 C38 1.363(6)
C38 C39 1.384(7)
C39 C40 1.365(6)
C40 C41 1.396(6)
C41 C42 1.467(6)
C42 C43 1.389(6)
C43 C44 1.381(6)
C44 C45 1.396(6)
C44 C104 1.490(6)
C45 C46 1.364(6)
C47 C48 1.381(6)
C47 C52 1.380(5)
C48 C49 1.379(6)
C49 C50 1.371(6)
C50 C51 1.380(6)
C51 C52 1.375(5)
C53 C54 1.383(6)
C53 C58 1.389(6)
C54 C55 1.378(6)
C55 C56 1.376(7)
C56 C57 1.364(7)
C57 C58 1.374(6)
C59 C60 1.391(6)
C59 C64 1.408(6)
C60 C61 1.399(6)
C60 C65 1.509(6)
C61 C62 1.377(6)
C62 C63 1.381(6)
C63 C64 1.384(6)
C64 C66 1.516(6)
C67 C68 1.520(6)
C68 C69 1.512(6)
C68 C73 1.525(6)
C69 C70 1.528(6)
C70 C71 1.523(7)
C71 C72 1.509(7)
C72 C73 1.529(6)
C74 C75 1.395(6)
C74 C79 1.399(6)
C75 C76 1.400(6)
C75 C80 1.511(6)
C76 C77 1.377(6)
C77 C78 1.378(6)
C78 C79 1.392(6)
C79 C81 1.511(6)
C82 C83 1.513(6)
C83 C84 1.529(6)
C83 C88 1.500(7)
C84 C85 1.526(6)
C85 C86 1.510(8)
C86 C87 1.524(7)
C87 C88 1.528(7)
C89 C90 1.400(6)
C89 C94 1.398(6)
C90 C91 1.385(6)
C90 C95 1.515(6)
C91 C92 1.380(6)
C92 C93 1.394(6)
C93 C94 1.389(6)
C94 C96 1.506(6)
C97 C98 1.519(6)
C98 C99 1.528(7)
C98 C103 1.522(7)
C99 C100 1.522(8)
C100 C101 1.512(9)
C101 C102 1.517(8)
C102 C103 1.536(7)
C104 C105 1.394(6)
C104 C109 1.403(6)
C105 C106 1.392(6)
C105 C110 1.520(6)
C106 C107 1.387(6)
C107 C108 1.383(7)
C108 C109 1.386(7)
C109 C111 1.516(7)
C112 C113 1.517(6)
C113 C114 1.527(6)
C113 C118 1.521(7)
C114 C115 1.519(7)
C115 C116 1.517(8)
C116 C117 1.508(7)
C117 C118 1.518(7)
Cl1 C1S 1.745(7)
Cl2 C1S 1.739(9)
Cl3 C2S 1.756(11)
Cl4 C2S 1.774(13)
Cl5 C3S 1.640(15)
Cl6 C3S 1.813(15)
Cl7 C4S 1.672(19)
Cl8 C4S 1.644(19)
